data_2220796
loop_
_publ_author_name
'Uta, Kazuya'
'Mizuguchi, Jin'

_publ_section_title
;
 Benzyltributylammonium 6,7-dihydroxynaphthalene-2-sulfonate
;
_journal_issue 2
_journal_name_full 'Acta Crystallographica Section E'
_journal_page_first o323
_journal_paper_doi 10.1107/S160053680900018X
_journal_volume 65
_journal_year 2009
_chemical_formula_moiety 'C19 H34 N, C10 H7 O5 S '
_chemical_formula_sum 'C29 H41 N O5 S'
_chemical_formula_weight 515.70
_space_group_IT_number 2
_symmetry_cell_setting triclinic
_symmetry_space_group_name_Hall '-P 1'
_symmetry_space_group_name_H-M 'P -1'
_cell_angle_alpha 86.4785(11)
_cell_angle_beta 83.9245(12)
_cell_angle_gamma 85.4033(11)
_cell_formula_units_Z 4
_cell_length_a 8.6720(2)
_cell_length_b 17.1110(3)
_cell_length_c 18.8201(4)
_cell_measurement_reflns_used 19472
_cell_measurement_temperature 296.1
_cell_measurement_theta_max 68.2
_cell_measurement_theta_min 3.4
_cell_volume 2764.08(10)
_computing_cell_refinement 'PROCESS-AUTO (Rigaku, 1998)'
_computing_data_collection 'PROCESS-AUTO (Rigaku, 1998)'
_computing_data_reduction
;
CrystalStructure (Rigaku/MSC, 2006)
;
_computing_molecular_graphics 'ORTEPIII (Burnett & Johnson, 1996)'
_computing_publication_material 'CrystalStructure (Rigaku/MSC, 2006)'
_computing_structure_refinement 'SHELXL97 (Sheldrick, 2008)'
_computing_structure_solution 'SIR2004 (Burla <i>et al.</i>,  2003)'
_diffrn_detector_area_resol_mean 10.00
_diffrn_measured_fraction_theta_full 0.907
_diffrn_measured_fraction_theta_max 0.907
_diffrn_measurement_device_type 'Rigaku R-AXIS RAPID'
_diffrn_measurement_method \w
_diffrn_radiation_type 'Cu K\a'
_diffrn_radiation_wavelength 1.54187
_diffrn_reflns_av_R_equivalents 0.038
_diffrn_reflns_limit_h_max 10
_diffrn_reflns_limit_h_min -10
_diffrn_reflns_limit_k_max 20
_diffrn_reflns_limit_k_min -20
_diffrn_reflns_limit_l_max 22
_diffrn_reflns_limit_l_min -22
_diffrn_reflns_number 22714
_diffrn_reflns_theta_full 68.19
_diffrn_reflns_theta_max 68.19
_exptl_absorpt_coefficient_mu 1.345
_exptl_absorpt_correction_T_max 0.817
_exptl_absorpt_correction_T_min 0.650
_exptl_absorpt_correction_type multi-scan
_exptl_absorpt_process_details '(ABSCOR; Higashi, 1995)'
_exptl_crystal_colour colourless
_exptl_crystal_density_diffrn 1.239
_exptl_crystal_density_method 'not measured'
_exptl_crystal_description plate
_exptl_crystal_F_000 1112.00
_exptl_crystal_size_max 0.38
_exptl_crystal_size_mid 0.33
_exptl_crystal_size_min 0.15
_refine_diff_density_max 0.61
_refine_diff_density_min -0.47
_refine_ls_extinction_method none
_refine_ls_goodness_of_fit_ref 1.122
_refine_ls_hydrogen_treatment constr
_refine_ls_number_parameters 659
_refine_ls_number_reflns 9189
_refine_ls_R_factor_gt 0.0679
_refine_ls_shift/su_max 0.0000
_refine_ls_structure_factor_coef Fsqd
_refine_ls_weighting_details 'w = 1/[\s^2^(Fo^2^)+(0.0999P)^2^+1.4745P] where P=(Fo^2^+2Fc^2^)/3'
_refine_ls_weighting_scheme calc
_refine_ls_wR_factor_ref 0.2114
_reflns_number_gt 6913
_reflns_number_total 9189
_reflns_threshold_expression F^2^>2\s(F^2^)
_cod_data_source_file hb2892.cif
_cod_data_source_block I
_cod_original_formula_sum 'C29 H41 N O5 S '
_cod_database_code 2220796
_cod_database_fobs_code 2220796

loop_
_symmetry_equiv_pos_site_id
_symmetry_equiv_pos_as_xyz
1 +X,+Y,+Z
2 -X,-Y,-Z

loop_
_atom_site_type_symbol
_atom_site_label
_atom_site_fract_x
_atom_site_fract_y
_atom_site_fract_z
_atom_site_U_iso_or_equiv
_atom_site_adp_type
_atom_site_calc_flag
_atom_site_refinement_flags
_atom_site_occupancy
_atom_site_disorder_assembly
_atom_site_disorder_group
S S1 1.06446(11) 0.30094(5) 0.11704(4) 0.0569(2) Uani d . 1.00 . .
S S2 0.58851(11) 0.80242(5) 0.37619(4) 0.0604(2) Uani d . 1.00 . .
O O1 0.4657(3) 0.75257(16) 0.39950(19) 0.0995(10) Uani d . 1.00 . .
O O2 0.6913(3) 0.77255(16) 0.31646(13) 0.0838(8) Uani d . 1.00 . .
O O3 0.6737(3) 0.82138(16) 0.43377(14) 0.0904(9) Uani d . 1.00 . .
O O4 0.2201(2) 1.21344(13) 0.43914(12) 0.0658(6) Uani d . 1.00 . .
O O5 0.1545(2) 1.23589(13) 0.30645(12) 0.0664(6) Uani d . 1.00 . .
O O6 1.2260(2) 0.31041(15) 0.09176(14) 0.0737(7) Uani d . 1.00 . .
O O7 0.9746(3) 0.28047(14) 0.06196(13) 0.0738(7) Uani d . 1.00 . .
O O8 1.0478(3) 0.24769(14) 0.18053(13) 0.0783(7) Uani d . 1.00 . .
O O9 0.6544(3) 0.73906(14) 0.18398(13) 0.0732(7) Uani d . 1.00 . .
O O10 0.6797(2) 0.71063(13) 0.04788(13) 0.0702(6) Uani d . 1.00 . .
N N1 0.3094(3) 0.70872(17) 0.60694(16) 0.0627(7) Uani d . 1.00 . .
N N2 0.1740(3) 0.78694(18) 0.11548(17) 0.0662(7) Uani d . 1.00 . .
C C1 0.6084(5) 0.5710(2) 0.6532(2) 0.0953(14) Uani d . 1.00 . .
C C2 0.6471(6) 0.4967(3) 0.6813(3) 0.1109(17) Uani d . 1.00 . .
C C3 0.5748(7) 0.4337(3) 0.6631(3) 0.1093(18) Uani d . 1.00 . .
C C4 0.4656(6) 0.4441(2) 0.6158(2) 0.0959(14) Uani d . 1.00 . .
C C5 0.4267(5) 0.5184(2) 0.5869(2) 0.0814(11) Uani d . 1.00 . .
C C6 0.4952(4) 0.5832(2) 0.6058(2) 0.0729(10) Uani d . 1.00 . .
C C7 0.4579(4) 0.6643(2) 0.5736(2) 0.0713(10) Uani d . 1.00 . .
C C8 0.3072(4) 0.7096(2) 0.6879(2) 0.0726(10) Uani d . 1.00 . .
C C9 0.4293(5) 0.7555(2) 0.7149(2) 0.0913(13) Uani d . 1.00 . .
C C10 0.4066(8) 0.7511(4) 0.7975(3) 0.134(2) Uani d . 1.00 . .
C C11 0.4371(8) 0.6768(4) 0.8316(3) 0.146(2) Uani d . 1.00 . .
C C12 0.1647(4) 0.6689(2) 0.5951(2) 0.0719(10) Uani d . 1.00 . .
C C13 0.1264(5) 0.6646(2) 0.5198(2) 0.0882(12) Uani d . 1.00 . .
C C14 -0.0225(6) 0.6144(2) 0.5252(3) 0.1162(18) Uani d . 1.00 . .
C C15 -0.0912(9) 0.6129(3) 0.4583(4) 0.165(3) Uani d . 1.00 . .
C C16 0.3079(4) 0.7909(2) 0.5720(2) 0.0670(9) Uani d . 1.00 . .
C C17 0.1710(4) 0.8469(2) 0.5970(2) 0.0767(11) Uani d . 1.00 . .
C C18 0.1949(5) 0.9283(2) 0.5637(2) 0.0859(12) Uani d . 1.00 . .
C C19 0.0728(6) 0.9900(2) 0.5897(3) 0.1003(15) Uani d . 1.00 . .
C C20 0.5001(3) 0.89379(18) 0.34448(16) 0.0521(7) Uani d . 1.00 . .
C C21 0.4674(4) 0.90556(19) 0.27309(17) 0.0590(8) Uani d . 1.00 . .
C C22 0.3912(4) 0.9741(2) 0.25050(17) 0.0602(8) Uani d . 1.00 . .
C C23 0.3447(3) 1.03487(18) 0.29811(16) 0.0518(7) Uani d . 1.00 . .
C C24 0.2667(4) 1.10708(19) 0.27670(17) 0.0556(8) Uani d . 1.00 . .
C C25 0.2266(3) 1.16439(18) 0.32395(17) 0.0536(7) Uani d . 1.00 . .
C C26 0.2623(3) 1.15214(18) 0.39592(16) 0.0516(7) Uani d . 1.00 . .
C C27 0.3366(3) 1.08346(18) 0.41786(16) 0.0522(7) Uani d . 1.00 . .
C C28 0.3800(3) 1.02278(17) 0.37003(16) 0.0492(7) Uani d . 1.00 . .
C C29 0.4578(3) 0.95124(18) 0.39170(16) 0.0519(7) Uani d . 1.00 . .
C C30 -0.1203(5) 0.9258(2) 0.1822(2) 0.0953(14) Uani d . 1.00 . .
C C31 -0.1546(6) 1.0006(3) 0.2059(3) 0.1098(16) Uani d . 1.00 . .
C C32 -0.0852(6) 1.0629(3) 0.1713(3) 0.1077(17) Uani d . 1.00 . .
C C33 0.0191(6) 1.0519(2) 0.1126(3) 0.1010(15) Uani d . 1.00 . .
C C34 0.0551(5) 0.9773(2) 0.0875(2) 0.0889(12) Uani d . 1.00 . .
C C35 -0.0126(4) 0.9128(2) 0.1231(2) 0.0740(10) Uani d . 1.00 . .
C C36 0.0205(4) 0.8301(2) 0.0976(2) 0.0747(10) Uani d . 1.00 . .
C C37 0.1923(5) 0.7879(2) 0.1945(2) 0.0801(11) Uani d . 1.00 . .
C C38 0.0830(6) 0.7426(2) 0.2445(2) 0.0954(14) Uani d . 1.00 . .
C C39 0.1169(8) 0.7492(3) 0.3230(2) 0.129(2) Uani d . 1.00 . .
C C40 0.0779(6) 0.8273(3) 0.3513(2) 0.1071(16) Uani d . 1.00 . .
C C41 0.3142(5) 0.8264(2) 0.0779(2) 0.0894(12) Uani d . 1.00 . .
C C42 0.3321(6) 0.8312(3) -0.0018(3) 0.1211(16) Uani d . 1.00 . .
C C43A 0.4120(10) 0.8997(5) -0.0503(6) 0.121(2) Uani d PDU 0.56 C 1
C C43B 0.4814(11) 0.8811(7) -0.0068(6) 0.121(2) Uani d PDU 0.44 C 2
C C44A 0.5731(11) 0.8811(7) -0.0371(7) 0.135(3) Uani d PDU 0.56 C 1
C C44B 0.5504(18) 0.8968(10) -0.0794(7) 0.135(3) Uani d PDU 0.44 C 2
C C45 0.1714(4) 0.7040(2) 0.0916(2) 0.0675(9) Uani d . 1.00 . .
C C46 0.3091(4) 0.6478(2) 0.1063(2) 0.0774(11) Uani d . 1.00 . .
C C47 0.2877(5) 0.5676(2) 0.0830(3) 0.0982(15) Uani d . 1.00 . .
C C48 0.4076(6) 0.5046(2) 0.1005(3) 0.1076(16) Uani d . 1.00 . .
C C49 0.9868(3) 0.39446(18) 0.14593(16) 0.0508(7) Uani d . 1.00 . .
C C50 0.9904(4) 0.4139(2) 0.21721(17) 0.0595(8) Uani d . 1.00 . .
C C51 0.9259(4) 0.4844(2) 0.23940(17) 0.0633(9) Uani d . 1.00 . .
C C52 0.8575(3) 0.54087(19) 0.19191(16) 0.0522(7) Uani d . 1.00 . .
C C53 0.7862(4) 0.6136(2) 0.21372(17) 0.0586(8) Uani d . 1.00 . .
C C54 0.7252(3) 0.66777(19) 0.16591(17) 0.0546(7) Uani d . 1.00 . .
C C55 0.7366(3) 0.65187(19) 0.09207(17) 0.0531(7) Uani d . 1.00 . .
C C56 0.7997(3) 0.58110(19) 0.07014(16) 0.0530(7) Uani d . 1.00 . .
C C57 0.8606(3) 0.52288(18) 0.11910(16) 0.0495(7) Uani d . 1.00 . .
C C58 0.9237(3) 0.44814(19) 0.09809(16) 0.0537(7) Uani d . 1.00 . .
H H1 0.6592 0.6139 0.6654 0.113 Uiso c R 1.00 . .
H H2 0.7275 0.4898 0.7125 0.140 Uiso c R 1.00 . .
H H3 0.5952 0.3831 0.6833 0.133 Uiso c R 1.00 . .
H H4 0.4180 0.4014 0.6024 0.116 Uiso c R 1.00 . .
H H4O 0.2464 1.2017 0.4792 0.079 Uiso c R 1.00 . .
H H5 0.3546 0.5252 0.5536 0.099 Uiso c R 1.00 . .
H H5O 0.1402 1.2383 0.2640 0.080 Uiso c R 1.00 . .
H H7A 0.4501 0.6603 0.5231 0.088 Uiso c R 1.00 . .
H H7B 0.5456 0.6952 0.5780 0.088 Uiso c R 1.00 . .
H H8A 0.3194 0.6552 0.7067 0.088 Uiso c R 1.00 . .
H H8B 0.2047 0.7306 0.7070 0.088 Uiso c R 1.00 . .
H H9A 0.4189 0.8101 0.6972 0.112 Uiso c R 1.00 . .
H H9B 0.5334 0.7340 0.6979 0.112 Uiso c R 1.00 . .
H H9O 0.6547 0.7435 0.2271 0.088 Uiso c R 1.00 . .
H H10A 0.4750 0.7862 0.8154 0.164 Uiso c R 1.00 . .
H H10B 0.3015 0.7686 0.8135 0.164 Uiso c R 1.00 . .
H H10O 0.6894 0.6964 0.0067 0.084 Uiso c R 1.00 . .
H H11A 0.4229 0.6808 0.8827 0.211 Uiso c R 1.00 . .
H H11B 0.5433 0.6578 0.8178 0.211 Uiso c R 1.00 . .
H H11C 0.3682 0.6410 0.8177 0.211 Uiso c R 1.00 . .
H H12A 0.1747 0.6153 0.6159 0.089 Uiso c R 1.00 . .
H H12B 0.0759 0.6955 0.6218 0.089 Uiso c R 1.00 . .
H H13A 0.2131 0.6388 0.4915 0.108 Uiso c R 1.00 . .
H H13B 0.1044 0.7168 0.4992 0.108 Uiso c R 1.00 . .
H H14A 0.0052 0.5618 0.5426 0.141 Uiso c R 1.00 . .
H H14B -0.1022 0.6378 0.5595 0.141 Uiso c R 1.00 . .
H H15A -0.1772 0.5817 0.4642 0.261 Uiso c R 1.00 . .
H H15B -0.0112 0.5879 0.4233 0.261 Uiso c R 1.00 . .
H H15C -0.1178 0.6643 0.4400 0.261 Uiso c R 1.00 . .
H H16A 0.3099 0.7869 0.5206 0.081 Uiso c R 1.00 . .
H H16B 0.4039 0.8133 0.5803 0.081 Uiso c R 1.00 . .
H H17A 0.1630 0.8489 0.6488 0.093 Uiso c R 1.00 . .
H H17B 0.0758 0.8293 0.5838 0.093 Uiso c R 1.00 . .
H H18A 0.2960 0.9440 0.5731 0.103 Uiso c R 1.00 . .
H H18B 0.1967 0.9271 0.5117 0.103 Uiso c R 1.00 . .
H H19A 0.0945 1.0405 0.5657 0.154 Uiso c R 1.00 . .
H H19B 0.0717 0.9938 0.6400 0.154 Uiso c R 1.00 . .
H H19C -0.0275 0.9769 0.5784 0.154 Uiso c R 1.00 . .
H H21 0.4968 0.8667 0.2405 0.072 Uiso c R 1.00 . .
H H22 0.3688 0.9809 0.2031 0.074 Uiso c R 1.00 . .
H H24 0.2421 1.1155 0.2298 0.067 Uiso c R 1.00 . .
H H27 0.3582 1.0761 0.4654 0.065 Uiso c R 1.00 . .
H H29 0.4807 0.9430 0.4391 0.063 Uiso c R 1.00 . .
H H30 -0.1674 0.8827 0.2063 0.114 Uiso c R 1.00 . .
H H31 -0.2277 1.0097 0.2446 0.136 Uiso c R 1.00 . .
H H32 -0.1071 1.1131 0.1873 0.134 Uiso c R 1.00 . .
H H33 0.0679 1.0946 0.0892 0.125 Uiso c R 1.00 . .
H H34 0.1238 0.9697 0.0463 0.109 Uiso c R 1.00 . .
H H36A 0.0181 0.8324 0.0465 0.088 Uiso c R 1.00 . .
H H36B -0.0639 0.7991 0.1187 0.088 Uiso c R 1.00 . .
H H37A 0.1820 0.8418 0.2077 0.095 Uiso c R 1.00 . .
H H37B 0.2977 0.7672 0.2016 0.095 Uiso c R 1.00 . .
H H38A 0.0931 0.6878 0.2334 0.117 Uiso c R 1.00 . .
H H38B -0.0230 0.7629 0.2396 0.117 Uiso c R 1.00 . .
H H39A 0.0573 0.7109 0.3525 0.156 Uiso c R 1.00 . .
H H39B 0.2255 0.7343 0.3261 0.156 Uiso c R 1.00 . .
H H40A 0.1039 0.8278 0.3988 0.162 Uiso c R 1.00 . .
H H40B -0.0330 0.8414 0.3503 0.162 Uiso c R 1.00 . .
H H40C 0.1332 0.8659 0.3211 0.162 Uiso c R 1.00 . .
H H41A 0.3109 0.8796 0.0937 0.106 Uiso c R 1.00 . .
H H41B 0.4081 0.7987 0.0940 0.106 Uiso c R 1.00 . .
H H42A 0.2283 0.8302 -0.0163 0.145 Uiso c PR 0.56 C 1
H H42B 0.3884 0.7825 -0.0162 0.145 Uiso c PR 0.56 C 1
H H42C 0.2443 0.8594 -0.0221 0.145 Uiso c PR 0.44 C 2
H H42D 0.3542 0.7802 -0.0221 0.145 Uiso c PR 0.44 C 2
H H43A 0.3975 0.8966 -0.1004 0.145 Uiso c PR 0.56 C 1
H H43B 0.3735 0.9512 -0.0345 0.145 Uiso c PR 0.56 C 1
H H43C 0.4518 0.9306 0.0150 0.145 Uiso c PR 0.44 C 2
H H43D 0.5590 0.8528 0.0205 0.145 Uiso c PR 0.44 C 2
H H44A 0.6063 0.8293 -0.0521 0.202 Uiso c PR 0.56 C 1
H H44B 0.5826 0.8833 0.0131 0.202 Uiso c PR 0.56 C 1
H H44C 0.6369 0.9185 -0.0635 0.202 Uiso c PR 0.56 C 1
H H44D 0.6463 0.9209 -0.0783 0.202 Uiso c PR 0.44 C 2
H H44E 0.4801 0.9314 -0.1049 0.202 Uiso c PR 0.44 C 2
H H44F 0.5705 0.8483 -0.1032 0.202 Uiso c PR 0.44 C 2
H H45A 0.1622 0.7066 0.0406 0.082 Uiso c R 1.00 . .
H H45B 0.0783 0.6814 0.1152 0.082 Uiso c R 1.00 . .
H H46A 0.4034 0.6671 0.0802 0.095 Uiso c R 1.00 . .
H H46B 0.3230 0.6454 0.1569 0.095 Uiso c R 1.00 . .
H H47A 0.1867 0.5511 0.1052 0.123 Uiso c R 1.00 . .
H H47B 0.2822 0.5696 0.0316 0.123 Uiso c R 1.00 . .
H H48A 0.3868 0.4558 0.0836 0.163 Uiso c R 1.00 . .
H H48B 0.4108 0.4994 0.1520 0.163 Uiso c R 1.00 . .
H H48C 0.5084 0.5194 0.0792 0.163 Uiso c R 1.00 . .
H H50 1.0393 0.3789 0.2492 0.072 Uiso c R 1.00 . .
H H51 0.9281 0.4957 0.2870 0.077 Uiso c R 1.00 . .
H H53 0.7803 0.6250 0.2619 0.072 Uiso c R 1.00 . .
H H56 0.8051 0.5714 0.0219 0.066 Uiso c R 1.00 . .
H H58 0.9196 0.4349 0.0515 0.066 Uiso c R 1.00 . .

loop_
_atom_site_aniso_label
_atom_site_aniso_U_11
_atom_site_aniso_U_22
_atom_site_aniso_U_33
_atom_site_aniso_U_12
_atom_site_aniso_U_13
_atom_site_aniso_U_23
S1 0.0768(5) 0.0443(4) 0.0498(4) 0.0076(3) -0.0151(3) -0.0049(3)
S2 0.0794(6) 0.0453(4) 0.0546(4) 0.0155(4) -0.0090(4) -0.0117(3)
O1 0.102(2) 0.0561(16) 0.133(2) 0.0040(15) 0.0016(19) 0.0149(16)
O2 0.105(2) 0.0779(17) 0.0630(14) 0.0423(15) -0.0065(13) -0.0240(12)
O3 0.135(2) 0.0674(16) 0.0721(16) 0.0379(16) -0.0467(16) -0.0252(13)
O4 0.0897(17) 0.0481(12) 0.0592(13) 0.0168(11) -0.0166(11) -0.0132(10)
O5 0.0882(17) 0.0492(12) 0.0586(13) 0.0190(11) -0.0112(11) -0.0022(10)
O6 0.0719(16) 0.0735(16) 0.0750(16) 0.0124(13) -0.0089(12) -0.0193(12)
O7 0.1001(19) 0.0590(14) 0.0665(15) 0.0061(13) -0.0287(13) -0.0181(11)
O8 0.128(2) 0.0514(13) 0.0545(13) 0.0067(14) -0.0172(14) 0.0034(10)
O9 0.0933(18) 0.0566(14) 0.0659(14) 0.0228(13) -0.0050(12) -0.0144(11)
O10 0.0866(17) 0.0588(14) 0.0599(13) 0.0240(12) -0.0065(12) -0.0014(11)
N1 0.0625(17) 0.0519(16) 0.0715(18) -0.0035(14) 0.0046(13) -0.0049(13)
N2 0.0636(18) 0.0604(17) 0.0773(19) -0.0029(14) -0.0155(14) -0.0125(14)
C1 0.089(3) 0.078(3) 0.117(3) 0.014(2) -0.020(2) -0.010(2)
C2 0.109(4) 0.098(3) 0.121(4) 0.032(3) -0.025(3) -0.002(3)
C3 0.119(4) 0.077(3) 0.119(4) 0.032(3) 0.008(3) 0.012(2)
C4 0.107(3) 0.056(2) 0.117(3) 0.016(2) 0.006(3) -0.010(2)
C5 0.087(2) 0.064(2) 0.090(2) 0.011(2) 0.000(2) -0.013(2)
C6 0.074(2) 0.061(2) 0.078(2) 0.0080(19) 0.0072(19) -0.0026(18)
C7 0.064(2) 0.062(2) 0.082(2) 0.0061(18) 0.0124(18) -0.0014(18)
C8 0.080(2) 0.064(2) 0.072(2) -0.009(2) 0.0058(19) -0.0076(18)
C9 0.107(3) 0.087(3) 0.083(2) -0.023(2) -0.011(2) -0.006(2)
C10 0.169(6) 0.125(5) 0.118(4) -0.029(4) -0.039(4) -0.014(3)
C11 0.175(6) 0.142(5) 0.134(5) -0.025(4) -0.077(4) 0.020(4)
C12 0.065(2) 0.055(2) 0.094(2) -0.0046(18) 0.0016(19) -0.0078(19)
C13 0.097(3) 0.062(2) 0.108(3) 0.001(2) -0.028(2) -0.010(2)
C14 0.130(4) 0.064(2) 0.162(5) -0.008(2) -0.048(4) -0.007(3)
C15 0.172(6) 0.099(4) 0.241(9) -0.007(4) -0.108(6) -0.006(5)
C16 0.066(2) 0.0498(19) 0.082(2) -0.0026(17) 0.0060(18) -0.0016(17)
C17 0.076(2) 0.054(2) 0.097(2) 0.0012(19) 0.003(2) -0.0078(19)
C18 0.082(2) 0.061(2) 0.111(3) 0.002(2) 0.005(2) -0.002(2)
C19 0.110(3) 0.063(2) 0.123(3) 0.009(2) 0.000(3) -0.009(2)
C20 0.0615(19) 0.0443(17) 0.0499(16) 0.0054(14) -0.0075(14) -0.0057(13)
C21 0.074(2) 0.0485(18) 0.0543(18) 0.0084(16) -0.0073(15) -0.0139(14)
C22 0.078(2) 0.0541(19) 0.0474(17) 0.0077(17) -0.0095(15) -0.0081(14)
C23 0.0612(19) 0.0469(17) 0.0473(16) 0.0009(14) -0.0068(13) -0.0060(13)
C24 0.067(2) 0.0483(17) 0.0503(17) 0.0040(15) -0.0086(14) -0.0015(13)
C25 0.0591(19) 0.0440(17) 0.0568(18) 0.0039(14) -0.0082(14) -0.0003(13)
C26 0.0606(19) 0.0427(16) 0.0505(16) 0.0046(14) -0.0041(13) -0.0083(13)
C27 0.0626(19) 0.0447(16) 0.0485(16) 0.0063(14) -0.0080(14) -0.0062(13)
C28 0.0548(18) 0.0424(16) 0.0496(16) 0.0036(14) -0.0048(13) -0.0052(12)
C29 0.0625(19) 0.0439(16) 0.0491(16) 0.0053(14) -0.0085(13) -0.0074(13)
C30 0.086(3) 0.071(2) 0.123(3) 0.009(2) 0.009(2) -0.010(2)
C31 0.110(4) 0.084(3) 0.132(4) 0.011(3) 0.004(3) -0.025(3)
C32 0.101(3) 0.066(3) 0.158(5) 0.013(2) -0.028(3) -0.019(3)
C33 0.095(3) 0.061(2) 0.146(4) 0.000(2) -0.021(3) 0.006(2)
C34 0.088(3) 0.071(2) 0.104(3) 0.005(2) -0.010(2) 0.006(2)
C35 0.070(2) 0.061(2) 0.093(2) 0.0008(19) -0.018(2) -0.005(2)
C36 0.068(2) 0.072(2) 0.086(2) 0.0037(19) -0.0206(19) -0.011(2)
C37 0.087(2) 0.072(2) 0.086(2) 0.001(2) -0.027(2) -0.023(2)
C38 0.128(4) 0.075(2) 0.083(2) -0.006(2) -0.007(2) -0.018(2)
C39 0.206(6) 0.100(3) 0.080(3) 0.035(4) -0.036(3) -0.013(2)
C40 0.120(4) 0.109(3) 0.090(3) 0.016(3) -0.004(2) -0.029(2)
C41 0.072(2) 0.062(2) 0.132(3) -0.010(2) 0.003(2) -0.013(2)
C42 0.123(3) 0.091(3) 0.136(3) -0.010(2) 0.045(3) -0.001(2)
C43A 0.116(4) 0.094(4) 0.141(5) 0.000(3) 0.026(3) 0.011(3)
C43B 0.116(4) 0.094(4) 0.141(5) 0.000(3) 0.026(3) 0.011(3)
C44A 0.115(4) 0.115(6) 0.159(7) -0.004(4) 0.030(5) 0.041(6)
C44B 0.115(4) 0.115(6) 0.159(7) -0.004(4) 0.030(5) 0.041(6)
C45 0.071(2) 0.060(2) 0.074(2) -0.0047(18) -0.0136(18) -0.0160(17)
C46 0.074(2) 0.065(2) 0.096(2) 0.001(2) -0.016(2) -0.018(2)
C47 0.091(3) 0.068(2) 0.140(4) 0.002(2) -0.026(2) -0.028(2)
C48 0.113(4) 0.070(2) 0.140(4) 0.003(2) -0.019(3) -0.016(2)
C49 0.0613(19) 0.0457(17) 0.0454(15) 0.0009(14) -0.0073(13) -0.0057(12)
C50 0.077(2) 0.0514(18) 0.0494(17) 0.0053(16) -0.0125(15) -0.0016(14)
C51 0.086(2) 0.061(2) 0.0434(16) 0.0049(18) -0.0112(16) -0.0067(14)
C52 0.0586(19) 0.0503(18) 0.0473(16) -0.0008(15) -0.0040(13) -0.0058(13)
C53 0.070(2) 0.0566(19) 0.0483(17) 0.0015(16) -0.0030(14) -0.0108(14)
C54 0.0562(19) 0.0487(18) 0.0573(18) 0.0043(15) 0.0000(14) -0.0099(14)
C55 0.0569(18) 0.0491(17) 0.0521(17) 0.0045(14) -0.0063(13) -0.0028(13)
C56 0.0609(19) 0.0517(18) 0.0449(16) 0.0076(15) -0.0069(13) -0.0048(13)
C57 0.0529(17) 0.0491(17) 0.0457(15) 0.0014(14) -0.0051(12) -0.0041(12)
C58 0.066(2) 0.0505(18) 0.0443(16) 0.0042(15) -0.0085(14) -0.0058(13)

loop_
_atom_type_symbol
_atom_type_description
_atom_type_scat_dispersion_real
_atom_type_scat_dispersion_imag
_atom_type_scat_source
C C 0.018 0.009
;
International Tables for Crystallography
(1992, Vol. C, Tables 4.2.6.8 and 6.1.1.4)
;
H H 0.000 0.000
;
International Tables for Crystallography
(1992, Vol. C, Table 6.1.1.4)
;
N N 0.031 0.018
;
International Tables for Crystallography
(1992, Vol. C, Tables 4.2.6.8 and 6.1.1.4)
;
O O 0.049 0.032
;
International Tables for Crystallography
(1992, Vol. C, Tables 4.2.6.8 and 6.1.1.4)
;
S S 0.333 0.557
;
International Tables for Crystallography
(1992, Vol. C, Tables 4.2.6.8 and 6.1.1.4)
;

loop_
_geom_angle_atom_site_label_1
_geom_angle_atom_site_label_2
_geom_angle_atom_site_label_3
_geom_angle_site_symmetry_1
_geom_angle_site_symmetry_2
_geom_angle_site_symmetry_3
_geom_angle
_geom_angle_publ_flag
O6 S1 O7 . . . 113.17(15) ?
O6 S1 O8 . . . 112.23(16) ?
O6 S1 C49 . . . 105.71(15) ?
O7 S1 O8 . . . 112.32(16) ?
O7 S1 C49 . . . 107.42(15) ?
O8 S1 C49 . . . 105.34(14) ?
O1 S2 O2 . . . 112.94(18) ?
O1 S2 O3 . . . 112.85(19) ?
O1 S2 C20 . . . 107.19(16) ?
O2 S2 O3 . . . 111.74(17) ?
O2 S2 C20 . . . 106.23(14) ?
O3 S2 C20 . . . 105.25(15) ?
C7 N1 C8 . . . 111.3(2) ?
C7 N1 C12 . . . 111.7(2) ?
C7 N1 C16 . . . 105.9(2) ?
C8 N1 C12 . . . 104.8(2) ?
C8 N1 C16 . . . 111.7(2) ?
C12 N1 C16 . . . 111.5(2) ?
C36 N2 C37 . . . 111.3(2) ?
C36 N2 C41 . . . 111.9(2) ?
C36 N2 C45 . . . 106.1(2) ?
C37 N2 C41 . . . 105.0(3) ?
C37 N2 C45 . . . 111.8(2) ?
C41 N2 C45 . . . 110.8(2) ?
C2 C1 C6 . . . 120.6(4) ?
C1 C2 C3 . . . 120.6(5) ?
C2 C3 C4 . . . 119.8(5) ?
C3 C4 C5 . . . 120.0(4) ?
C4 C5 C6 . . . 121.2(4) ?
C1 C6 C5 . . . 117.7(3) ?
C1 C6 C7 . . . 119.9(3) ?
C5 C6 C7 . . . 122.2(3) ?
N1 C7 C6 . . . 116.1(3) ?
N1 C8 C9 . . . 115.9(3) ?
C8 C9 C10 . . . 108.4(4) ?
C9 C10 C11 . . . 116.4(5) ?
N1 C12 C13 . . . 117.9(3) ?
C12 C13 C14 . . . 105.6(3) ?
C13 C14 C15 . . . 113.9(4) ?
N1 C16 C17 . . . 115.8(2) ?
C16 C17 C18 . . . 109.6(3) ?
C17 C18 C19 . . . 114.1(3) ?
S2 C20 C21 . . . 120.7(2) ?
S2 C20 C29 . . . 119.0(2) ?
C21 C20 C29 . . . 120.2(2) ?
C20 C21 C22 . . . 120.2(2) ?
C21 C22 C23 . . . 121.2(3) ?
C22 C23 C24 . . . 123.0(2) ?
C22 C23 C28 . . . 118.2(2) ?
C24 C23 C28 . . . 118.8(2) ?
C23 C24 C25 . . . 121.0(2) ?
O5 C25 C24 . . . 124.0(2) ?
O5 C25 C26 . . . 116.0(2) ?
C24 C25 C26 . . . 120.1(2) ?
O4 C26 C25 . . . 116.0(2) ?
O4 C26 C27 . . . 123.9(2) ?
C25 C26 C27 . . . 120.1(2) ?
C26 C27 C28 . . . 121.2(2) ?
C23 C28 C27 . . . 118.8(2) ?
C23 C28 C29 . . . 119.2(2) ?
C27 C28 C29 . . . 122.0(2) ?
C20 C29 C28 . . . 121.0(2) ?
C31 C30 C35 . . . 120.3(4) ?
C30 C31 C32 . . . 120.7(5) ?
C31 C32 C33 . . . 120.1(5) ?
C32 C33 C34 . . . 120.4(4) ?
C33 C34 C35 . . . 120.1(4) ?
C30 C35 C34 . . . 118.3(3) ?
C30 C35 C36 . . . 119.1(3) ?
C34 C35 C36 . . . 122.5(3) ?
N2 C36 C35 . . . 116.5(3) ?
N2 C37 C38 . . . 116.9(3) ?
C37 C38 C39 . . . 110.7(4) ?
C38 C39 C40 . . . 114.8(4) ?
N2 C41 C42 . . . 117.6(4) ?
C41 C42 C43A . . . 124.7(5) ?
C41 C42 C43B . . . 93.5(5) ?
C42 C43A C44A . . . 100.0(7) ?
C42 C43B C44B . . . 113.8(10) ?
N2 C45 C46 . . . 116.6(3) ?
C45 C46 C47 . . . 110.8(3) ?
C46 C47 C48 . . . 116.5(4) ?
S1 C49 C50 . . . 120.6(2) ?
S1 C49 C58 . . . 119.6(2) ?
C50 C49 C58 . . . 119.8(2) ?
C49 C50 C51 . . . 120.2(3) ?
C50 C51 C52 . . . 121.7(3) ?
C51 C52 C53 . . . 123.0(2) ?
C51 C52 C57 . . . 118.2(2) ?
C53 C52 C57 . . . 118.9(2) ?
C52 C53 C54 . . . 121.4(2) ?
O9 C54 C53 . . . 124.0(2) ?
O9 C54 C55 . . . 116.2(2) ?
C53 C54 C55 . . . 119.9(2) ?
O10 C55 C54 . . . 115.8(2) ?
O10 C55 C56 . . . 124.4(2) ?
C54 C55 C56 . . . 119.8(2) ?
C55 C56 C57 . . . 121.4(2) ?
C52 C57 C56 . . . 118.5(2) ?
C52 C57 C58 . . . 118.9(2) ?
C56 C57 C58 . . . 122.6(2) ?
C49 C58 C57 . . . 121.2(2) ?
C26 O4 H4O . . . 109.5 ?
C25 O5 H5O . . . 109.5 ?
C54 O9 H9O . . . 109.5 ?
C55 O10 H10O . . . 109.5 ?
C2 C1 H1 . . . 120.2 ?
C6 C1 H1 . . . 119.2 ?
C1 C2 H2 . . . 118.7 ?
C3 C2 H2 . . . 120.7 ?
C2 C3 H3 . . . 122.2 ?
C4 C3 H3 . . . 118.0 ?
C3 C4 H4 . . . 120.2 ?
C5 C4 H4 . . . 119.8 ?
C4 C5 H5 . . . 119.9 ?
C6 C5 H5 . . . 118.8 ?
N1 C7 H7A . . . 108.8 ?
N1 C7 H7B . . . 108.4 ?
C6 C7 H7A . . . 108.3 ?
C6 C7 H7B . . . 107.6 ?
H7A C7 H7B . . . 107.3 ?
N1 C8 H8A . . . 107.7 ?
N1 C8 H8B . . . 108.1 ?
C9 C8 H8A . . . 108.9 ?
C9 C8 H8B . . . 109.1 ?
H8A C8 H8B . . . 106.8 ?
C8 C9 H9A . . . 110.5 ?
C8 C9 H9B . . . 110.5 ?
C10 C9 H9A . . . 109.4 ?
C10 C9 H9B . . . 110.4 ?
H9A C9 H9B . . . 107.7 ?
C9 C10 H10A . . . 109.2 ?
C9 C10 H10B . . . 109.6 ?
C11 C10 H10A . . . 106.5 ?
C11 C10 H10B . . . 107.0 ?
H10A C10 H10B . . . 107.7 ?
C10 C11 H11A . . . 109.8 ?
C10 C11 H11B . . . 109.5 ?
C10 C11 H11C . . . 109.5 ?
H11A C11 H11B . . . 108.8 ?
H11A C11 H11C . . . 109.7 ?
H11B C11 H11C . . . 109.4 ?
N1 C12 H12A . . . 108.1 ?
N1 C12 H12B . . . 108.4 ?
C13 C12 H12A . . . 107.5 ?
C13 C12 H12B . . . 107.6 ?
H12A C12 H12B . . . 106.8 ?
C12 C13 H13A . . . 109.8 ?
C12 C13 H13B . . . 109.9 ?
C14 C13 H13A . . . 110.7 ?
C14 C13 H13B . . . 111.4 ?
H13A C13 H13B . . . 109.3 ?
C13 C14 H14A . . . 109.3 ?
C13 C14 H14B . . . 108.5 ?
C15 C14 H14A . . . 109.9 ?
C15 C14 H14B . . . 106.9 ?
H14A C14 H14B . . . 108.2 ?
C14 C15 H15A . . . 110.4 ?
C14 C15 H15B . . . 107.3 ?
C14 C15 H15C . . . 111.0 ?
H15A C15 H15B . . . 107.9 ?
H15A C15 H15C . . . 112.2 ?
H15B C15 H15C . . . 107.9 ?
N1 C16 H16A . . . 108.4 ?
N1 C16 H16B . . . 108.1 ?
C17 C16 H16A . . . 108.6 ?
C17 C16 H16B . . . 108.8 ?
H16A C16 H16B . . . 106.8 ?
C16 C17 H17A . . . 109.7 ?
C16 C17 H17B . . . 110.2 ?
C18 C17 H17A . . . 108.9 ?
C18 C17 H17B . . . 109.7 ?
H17A C17 H17B . . . 108.6 ?
C17 C18 H18A . . . 109.8 ?
C17 C18 H18B . . . 109.2 ?
C19 C18 H18A . . . 108.3 ?
C19 C18 H18B . . . 108.6 ?
H18A C18 H18B . . . 106.6 ?
C18 C19 H19A . . . 109.7 ?
C18 C19 H19B . . . 110.2 ?
C18 C19 H19C . . . 109.5 ?
H19A C19 H19B . . . 109.3 ?
H19A C19 H19C . . . 108.1 ?
H19B C19 H19C . . . 110.0 ?
C20 C21 H21 . . . 120.5 ?
C22 C21 H21 . . . 119.3 ?
C21 C22 H22 . . . 119.3 ?
C23 C22 H22 . . . 119.5 ?
C23 C24 H24 . . . 119.6 ?
C25 C24 H24 . . . 119.4 ?
C26 C27 H27 . . . 119.1 ?
C28 C27 H27 . . . 119.8 ?
C20 C29 H29 . . . 119.6 ?
C28 C29 H29 . . . 119.4 ?
C31 C30 H30 . . . 120.8 ?
C35 C30 H30 . . . 118.9 ?
C30 C31 H31 . . . 120.7 ?
C32 C31 H31 . . . 118.6 ?
C31 C32 H32 . . . 120.8 ?
C33 C32 H32 . . . 119.1 ?
C32 C33 H33 . . . 120.2 ?
C34 C33 H33 . . . 119.4 ?
C33 C34 H34 . . . 120.7 ?
C35 C34 H34 . . . 119.2 ?
N2 C36 H36A . . . 108.5 ?
N2 C36 H36B . . . 108.0 ?
C35 C36 H36A . . . 108.3 ?
C35 C36 H36B . . . 107.8 ?
H36A C36 H36B . . . 107.5 ?
N2 C37 H37A . . . 108.3 ?
N2 C37 H37B . . . 107.7 ?
C38 C37 H37A . . . 108.3 ?
C38 C37 H37B . . . 107.8 ?
H37A C37 H37B . . . 107.4 ?
C37 C38 H38A . . . 110.2 ?
C37 C38 H38B . . . 109.8 ?
C39 C38 H38A . . . 109.0 ?
C39 C38 H38B . . . 108.8 ?
H38A C38 H38B . . . 108.3 ?
C38 C39 H39A . . . 107.5 ?
C38 C39 H39B . . . 108.1 ?
C40 C39 H39A . . . 109.0 ?
C40 C39 H39B . . . 109.5 ?
H39A C39 H39B . . . 107.7 ?
C39 C40 H40A . . . 110.7 ?
C39 C40 H40B . . . 109.7 ?
C39 C40 H40C . . . 109.5 ?
H40A C40 H40B . . . 109.4 ?
H40A C40 H40C . . . 109.9 ?
H40B C40 H40C . . . 107.6 ?
N2 C41 H41A . . . 108.5 ?
N2 C41 H41B . . . 108.2 ?
C42 C41 H41A . . . 107.6 ?
C42 C41 H41B . . . 107.9 ?
H41A C41 H41B . . . 106.6 ?
C41 C42 H42A . . . 106.2 ?
C41 C42 H42B . . . 106.1 ?
C41 C42 H42C . . . 113.0 ?
C41 C42 H42D . . . 113.0 ?
C43A C42 H42A . . . 106.1 ?
C43A C42 H42B . . . 106.2 ?
C43B C42 H42C . . . 113.0 ?
C43B C42 H42D . . . 113.0 ?
H42A C42 H42B . . . 106.4 ?
H42C C42 H42D . . . 110.4 ?
C42 C43A H43A . . . 111.8 ?
C42 C43A H43B . . . 111.8 ?
C44A C43A H43A . . . 111.8 ?
C44A C43A H43B . . . 111.8 ?
H43A C43A H43B . . . 109.5 ?
C42 C43B H43C . . . 108.8 ?
C42 C43B H43D . . . 108.8 ?
C44B C43B H43C . . . 108.8 ?
C44B C43B H43D . . . 108.8 ?
H43C C43B H43D . . . 107.7 ?
C43A C44A H44A . . . 109.5 ?
C43A C44A H44B . . . 109.5 ?
C43A C44A H44C . . . 109.5 ?
H44A C44A H44B . . . 109.5 ?
H44A C44A H44C . . . 109.5 ?
H44B C44A H44C . . . 109.5 ?
C43B C44B H44D . . . 109.5 ?
C43B C44B H44E . . . 109.5 ?
C43B C44B H44F . . . 109.5 ?
H44D C44B H44E . . . 109.5 ?
H44D C44B H44F . . . 109.5 ?
H44E C44B H44F . . . 109.5 ?
N2 C45 H45A . . . 108.6 ?
N2 C45 H45B . . . 108.5 ?
C46 C45 H45A . . . 108.2 ?
C46 C45 H45B . . . 107.6 ?
H45A C45 H45B . . . 107.0 ?
C45 C46 H46A . . . 109.3 ?
C45 C46 H46B . . . 109.9 ?
C47 C46 H46A . . . 109.2 ?
C47 C46 H46B . . . 110.1 ?
H46A C46 H46B . . . 107.5 ?
C46 C47 H47A . . . 108.8 ?
C46 C47 H47B . . . 109.8 ?
C48 C47 H47A . . . 107.2 ?
C48 C47 H47B . . . 107.8 ?
H47A C47 H47B . . . 106.2 ?
C47 C48 H48A . . . 111.5 ?
C47 C48 H48B . . . 109.3 ?
C47 C48 H48C . . . 108.9 ?
H48A C48 H48B . . . 109.5 ?
H48A C48 H48C . . . 109.7 ?
H48B C48 H48C . . . 107.8 ?
C49 C50 H50 . . . 120.1 ?
C51 C50 H50 . . . 119.7 ?
C50 C51 H51 . . . 118.8 ?
C52 C51 H51 . . . 119.5 ?
C52 C53 H53 . . . 119.3 ?
C54 C53 H53 . . . 119.3 ?
C55 C56 H56 . . . 118.7 ?
C57 C56 H56 . . . 119.8 ?
C49 C58 H58 . . . 119.6 ?
C57 C58 H58 . . . 119.2 ?

loop_
_geom_bond_atom_site_label_1
_geom_bond_atom_site_label_2
_geom_bond_site_symmetry_1
_geom_bond_site_symmetry_2
_geom_bond_distance
_geom_bond_publ_flag
S1 O6 . . 1.450(2) ?
S1 O7 . . 1.437(2) ?
S1 O8 . . 1.459(2) ?
S1 C49 . . 1.779(3) ?
S2 O1 . . 1.433(3) ?
S2 O2 . . 1.451(2) ?
S2 O3 . . 1.441(3) ?
S2 C20 . . 1.783(3) ?
O4 C26 . . 1.370(3) ?
O5 C25 . . 1.366(3) ?
O9 C54 . . 1.367(3) ?
O10 C55 . . 1.361(3) ?
N1 C7 . . 1.536(4) ?
N1 C8 . . 1.523(5) ?
N1 C12 . . 1.517(5) ?
N1 C16 . . 1.514(4) ?
N2 C36 . . 1.529(4) ?
N2 C37 . . 1.514(5) ?
N2 C41 . . 1.525(5) ?
N2 C45 . . 1.517(4) ?
C1 C2 . . 1.377(7) ?
C1 C6 . . 1.391(6) ?
C2 C3 . . 1.368(8) ?
C3 C4 . . 1.361(8) ?
C4 C5 . . 1.382(6) ?
C5 C6 . . 1.381(6) ?
C6 C7 . . 1.503(5) ?
C8 C9 . . 1.514(6) ?
C9 C10 . . 1.544(8) ?
C10 C11 . . 1.407(9) ?
C12 C13 . . 1.497(6) ?
C13 C14 . . 1.598(7) ?
C14 C15 . . 1.451(10) ?
C16 C17 . . 1.518(5) ?
C17 C18 . . 1.512(5) ?
C18 C19 . . 1.500(6) ?
C20 C21 . . 1.402(4) ?
C20 C29 . . 1.368(4) ?
C21 C22 . . 1.367(4) ?
C22 C23 . . 1.420(4) ?
C23 C24 . . 1.418(4) ?
C23 C28 . . 1.418(4) ?
C24 C25 . . 1.364(4) ?
C25 C26 . . 1.421(4) ?
C26 C27 . . 1.357(4) ?
C27 C28 . . 1.418(4) ?
C28 C29 . . 1.409(4) ?
C30 C31 . . 1.381(7) ?
C30 C35 . . 1.392(6) ?
C31 C32 . . 1.363(7) ?
C32 C33 . . 1.364(8) ?
C33 C34 . . 1.390(6) ?
C34 C35 . . 1.393(6) ?
C35 C36 . . 1.517(5) ?
C37 C38 . . 1.491(6) ?
C38 C39 . . 1.549(7) ?
C39 C40 . . 1.470(7) ?
C41 C42 . . 1.488(7) ?
C42 C43A . . 1.598(10) ?
C42 C43B . . 1.598(13) ?
C43A C44A . . 1.451(13) ?
C43B C44B . . 1.451(17) ?
C45 C46 . . 1.511(5) ?
C46 C47 . . 1.496(6) ?
C47 C48 . . 1.485(6) ?
C49 C50 . . 1.406(4) ?
C49 C58 . . 1.370(4) ?
C50 C51 . . 1.360(4) ?
C51 C52 . . 1.413(4) ?
C52 C53 . . 1.409(4) ?
C52 C57 . . 1.420(4) ?
C53 C54 . . 1.367(4) ?
C54 C55 . . 1.424(4) ?
C55 C56 . . 1.358(4) ?
C56 C57 . . 1.423(4) ?
C57 C58 . . 1.413(4) ?
O4 H4O . . 0.820 ?
O5 H5O . . 0.820 ?
O9 H9O . . 0.820 ?
O10 H10O . . 0.820 ?
C1 H1 . . 0.938 ?
C2 H2 . . 0.954 ?
C3 H3 . . 0.935 ?
C4 H4 . . 0.929 ?
C5 H5 . . 0.927 ?
C7 H7A . . 0.967 ?
C7 H7B . . 0.974 ?
C8 H8A . . 0.977 ?
C8 H8B . . 0.972 ?
C9 H9A . . 0.973 ?
C9 H9B . . 0.976 ?
C10 H10A . . 0.976 ?
C10 H10B . . 0.959 ?
C11 H11A . . 0.962 ?
C11 H11B . . 0.966 ?
C11 H11C . . 0.955 ?
C12 H12A . . 0.974 ?
C12 H12B . . 0.971 ?
C13 H13A . . 0.967 ?
C13 H13B . . 0.965 ?
C14 H14A . . 0.960 ?
C14 H14B . . 0.974 ?
C15 H15A . . 0.945 ?
C15 H15B . . 0.994 ?
C15 H15C . . 0.945 ?
C16 H16A . . 0.972 ?
C16 H16B . . 0.975 ?
C17 H17A . . 0.973 ?
C17 H17B . . 0.962 ?
C18 H18A . . 0.975 ?
C18 H18B . . 0.978 ?
C19 H19A . . 0.972 ?
C19 H19B . . 0.950 ?
C19 H19C . . 0.964 ?
C21 H21 . . 0.934 ?
C22 H22 . . 0.931 ?
C24 H24 . . 0.929 ?
C27 H27 . . 0.932 ?
C29 H29 . . 0.934 ?
C30 H30 . . 0.940 ?
C31 H31 . . 0.926 ?
C32 H32 . . 0.925 ?
C33 H33 . . 0.937 ?
C34 H34 . . 0.935 ?
C36 H36A . . 0.963 ?
C36 H36B . . 0.975 ?
C37 H37A . . 0.965 ?
C37 H37B . . 0.973 ?
C38 H38A . . 0.968 ?
C38 H38B . . 0.968 ?
C39 H39A . . 0.976 ?
C39 H39B . . 0.963 ?
C40 H40A . . 0.946 ?
C40 H40B . . 0.975 ?
C40 H40C . . 0.969 ?
C41 H41A . . 0.972 ?
C41 H41B . . 0.977 ?
C42 H42A . . 0.970 ?
C42 H42B . . 0.970 ?
C42 H42C . . 0.970 ?
C42 H42D . . 0.970 ?
C43A H43A . . 0.970 ?
C43A H43B . . 0.970 ?
C43B H43C . . 0.970 ?
C43B H43D . . 0.970 ?
C44A H44A . . 0.960 ?
C44A H44B . . 0.960 ?
C44A H44C . . 0.960 ?
C44B H44D . . 0.960 ?
C44B H44E . . 0.960 ?
C44B H44F . . 0.960 ?
C45 H45A . . 0.970 ?
C45 H45B . . 0.975 ?
C46 H46A . . 0.978 ?
C46 H46B . . 0.971 ?
C47 H47A . . 0.984 ?
C47 H47B . . 0.973 ?
C48 H48A . . 0.949 ?
C48 H48B . . 0.971 ?
C48 H48C . . 0.969 ?
C50 H50 . . 0.931 ?
C51 H51 . . 0.931 ?
C53 H53 . . 0.934 ?
C56 H56 . . 0.928 ?
C58 H58 . . 0.924 ?

loop_
_geom_contact_atom_site_label_1
_geom_contact_atom_site_label_2
_geom_contact_distance
_geom_contact_site_symmetry_1
_geom_contact_site_symmetry_2
_geom_contact_publ_flag
O2 O9 2.650(3) . . ?
O3 O4 2.670(3) . 2_676 ?
O4 O3 2.670(3) . 2_676 ?
O5 O8 2.625(3) . 1_465 ?
O6 O10 2.705(3) . 2_765 ?
O8 O5 2.625(3) . 1_645 ?
O9 O2 2.650(3) . . ?
O10 O6 2.705(3) . 2_765 ?
S1 H10O 2.989 . 2_765 ?
O1 H3 2.985 . 2_666 ?
O1 H4 2.745 . 2_666 ?
O1 H7A 2.727 . . ?
O1 H16A 2.598 . . ?
O1 H39B 2.666 . . ?
O2 H9O 1.849 . . ?
O2 H30 2.950 . 1_655 ?
O2 H38B 2.731 . 1_655 ?
O2 H40B 2.893 . 1_655 ?
O2 H53 2.804 . . ?
O3 H4O 1.853 . 2_676 ?
O3 H27 2.641 . 2_676 ?
O3 H40B 2.878 . 1_655 ?
O4 H7B 2.643 . 2_676 ?
O4 H14B 2.666 . 2_576 ?
O4 H17B 2.807 . 2_576 ?
O5 H9B 2.787 . 2_676 ?
O5 H12B 2.538 . 2_576 ?
O5 H17B 2.950 . 2_576 ?
O5 H50 2.768 . 1_465 ?
O6 H10O 1.927 . 2_765 ?
O6 H11B 2.864 . 2_766 ?
O6 H44A 2.797 . 2_765 ?
O6 H48A 2.936 . 1_655 ?
O6 H56 2.871 . 2_765 ?
O7 H36A 2.887 . 2_665 ?
O7 H42A 2.911 . 2_665 ?
O7 H45A 2.360 . 2_665 ?
O8 H5O 1.830 . 1_645 ?
O8 H8B 2.897 . 2_666 ?
O8 H24 2.877 . 1_645 ?
O8 H32 2.748 . 1_645 ?
O9 H21 2.696 . . ?
O9 H36B 2.854 . 1_655 ?
O9 H41B 2.945 . . ?
O10 H41B 2.780 . . ?
O10 H43D 2.614 . . ?
O10 H44A 2.765 . . ?
O10 H46A 2.567 . . ?
C15 H39A 2.798 . . ?
C25 H9B 2.799 . 2_676 ?
C25 H17B 2.986 . 2_576 ?
C26 H17B 2.911 . 2_576 ?
C27 H16B 2.975 . 2_676 ?
C27 H19C 2.941 . 2_576 ?
C33 H44D 2.973 . 2_675 ?
C44B H10A 2.976 . 1_554 ?
C55 H46A 2.912 . . ?
C56 H48C 2.800 . . ?
C57 H47A 2.889 . 1_655 ?

loop_
_geom_hbond_atom_site_label_D
_geom_hbond_atom_site_label_H
_geom_hbond_atom_site_label_A
_geom_hbond_site_symmetry_D
_geom_hbond_site_symmetry_H
_geom_hbond_site_symmetry_A
_geom_hbond_distance_DH
_geom_hbond_distance_HA
_geom_hbond_distance_DA
_geom_hbond_angle_DHA
_geom_hbond_publ_flag
O4 H4O O3 . . 2_676 0.820 1.853 2.670(3) 174 yes
O5 H5O O8 . . 1_465 0.820 1.830 2.625(3) 163 yes
O9 H9O O2 . . . 0.820 1.849 2.650(3) 165 yes
O10 H10O O6 . . 2_765 0.820 1.927 2.705(3) 158 yes

loop_
_geom_torsion_atom_site_label_1
_geom_torsion_atom_site_label_2
_geom_torsion_atom_site_label_3
_geom_torsion_atom_site_label_4
_geom_torsion_site_symmetry_1
_geom_torsion_site_symmetry_2
_geom_torsion_site_symmetry_3
_geom_torsion_site_symmetry_4
_geom_torsion
_geom_torsion_publ_flag
O6 S1 C49 C50 . . . . -90.7(3) ?
O6 S1 C49 C58 . . . . 89.0(3) ?
O7 S1 C49 C50 . . . . 148.2(2) ?
O7 S1 C49 C58 . . . . -32.1(3) ?
O8 S1 C49 C50 . . . . 28.3(3) ?
O8 S1 C49 C58 . . . . -152.0(2) ?
O1 S2 C20 C21 . . . . -87.9(3) ?
O1 S2 C20 C29 . . . . 89.1(3) ?
O2 S2 C20 C21 . . . . 33.1(3) ?
O2 S2 C20 C29 . . . . -149.9(2) ?
O3 S2 C20 C21 . . . . 151.8(2) ?
O3 S2 C20 C29 . . . . -31.3(3) ?
C7 N1 C8 C9 . . . . 66.4(4) ?
C8 N1 C7 C6 . . . . 51.8(4) ?
C7 N1 C12 C13 . . . . -64.1(3) ?
C12 N1 C7 C6 . . . . -65.0(4) ?
C7 N1 C16 C17 . . . . -179.5(3) ?
C16 N1 C7 C6 . . . . 173.4(3) ?
C8 N1 C12 C13 . . . . 175.2(3) ?
C12 N1 C8 C9 . . . . -172.7(3) ?
C8 N1 C16 C17 . . . . -58.1(4) ?
C16 N1 C8 C9 . . . . -51.8(4) ?
C12 N1 C16 C17 . . . . 58.8(4) ?
C16 N1 C12 C13 . . . . 54.2(4) ?
C36 N2 C37 C38 . . . . 67.2(4) ?
C37 N2 C36 C35 . . . . 52.3(4) ?
C36 N2 C41 C42 . . . . -61.7(4) ?
C41 N2 C36 C35 . . . . -64.9(4) ?
C36 N2 C45 C46 . . . . -177.6(3) ?
C45 N2 C36 C35 . . . . 174.1(3) ?
C37 N2 C41 C42 . . . . 177.4(3) ?
C41 N2 C37 C38 . . . . -171.5(3) ?
C37 N2 C45 C46 . . . . -56.1(4) ?
C45 N2 C37 C38 . . . . -51.3(4) ?
C41 N2 C45 C46 . . . . 60.7(4) ?
C45 N2 C41 C42 . . . . 56.5(4) ?
C2 C1 C6 C5 . . . . -1.6(6) ?
C2 C1 C6 C7 . . . . -178.0(4) ?
C6 C1 C2 C3 . . . . 0.0(7) ?
C1 C2 C3 C4 . . . . 1.2(8) ?
C2 C3 C4 C5 . . . . -0.7(8) ?
C3 C4 C5 C6 . . . . -0.9(7) ?
C4 C5 C6 C1 . . . . 2.1(6) ?
C4 C5 C6 C7 . . . . 178.4(4) ?
C1 C6 C7 N1 . . . . -101.7(4) ?
C5 C6 C7 N1 . . . . 82.0(4) ?
N1 C8 C9 C10 . . . . 178.8(3) ?
C8 C9 C10 C11 . . . . 67.1(7) ?
N1 C12 C13 C14 . . . . 175.9(3) ?
C12 C13 C14 C15 . . . . 171.8(4) ?
N1 C16 C17 C18 . . . . 173.7(3) ?
C16 C17 C18 C19 . . . . -175.0(4) ?
S2 C20 C21 C22 . . . . 176.1(2) ?
S2 C20 C29 C28 . . . . -176.5(2) ?
C21 C20 C29 C28 . . . . 0.5(5) ?
C29 C20 C21 C22 . . . . -0.8(5) ?
C20 C21 C22 C23 . . . . 0.4(5) ?
C21 C22 C23 C24 . . . . 179.5(3) ?
C21 C22 C23 C28 . . . . 0.3(5) ?
C22 C23 C24 C25 . . . . -178.8(3) ?
C22 C23 C28 C27 . . . . 178.9(3) ?
C22 C23 C28 C29 . . . . -0.6(4) ?
C24 C23 C28 C27 . . . . -0.3(4) ?
C24 C23 C28 C29 . . . . -179.9(3) ?
C28 C23 C24 C25 . . . . 0.4(4) ?
C23 C24 C25 O5 . . . . 178.4(3) ?
C23 C24 C25 C26 . . . . -0.3(4) ?
O5 C25 C26 O4 . . . . 0.1(3) ?
O5 C25 C26 C27 . . . . -178.7(2) ?
C24 C25 C26 O4 . . . . 178.9(3) ?
C24 C25 C26 C27 . . . . 0.1(3) ?
O4 C26 C27 C28 . . . . -178.7(2) ?
C25 C26 C27 C28 . . . . 0.0(4) ?
C26 C27 C28 C23 . . . . 0.1(3) ?
C26 C27 C28 C29 . . . . 179.7(3) ?
C23 C28 C29 C20 . . . . 0.2(4) ?
C27 C28 C29 C20 . . . . -179.3(3) ?
C31 C30 C35 C34 . . . . -2.0(7) ?
C31 C30 C35 C36 . . . . -178.9(4) ?
C35 C30 C31 C32 . . . . 0.8(8) ?
C30 C31 C32 C33 . . . . 0.1(7) ?
C31 C32 C33 C34 . . . . 0.3(7) ?
C32 C33 C34 C35 . . . . -1.6(8) ?
C33 C34 C35 C30 . . . . 2.4(7) ?
C33 C34 C35 C36 . . . . 179.2(4) ?
C30 C35 C36 N2 . . . . -104.5(4) ?
C34 C35 C36 N2 . . . . 78.8(5) ?
N2 C37 C38 C39 . . . . 179.8(3) ?
C37 C38 C39 C40 . . . . 69.5(6) ?
N2 C41 C42 C43A . . . . 149.6(5) ?
N2 C41 C42 C43B . . . . 176.0(5) ?
C41 C42 C43A C44A . . . . 70.8(9) ?
C41 C42 C43B C44B . . . . 176.3(10) ?
N2 C45 C46 C47 . . . . 177.5(3) ?
C45 C46 C47 C48 . . . . -174.4(4) ?
S1 C49 C50 C51 . . . . -177.7(2) ?
S1 C49 C58 C57 . . . . 179.8(2) ?
C50 C49 C58 C57 . . . . -0.5(5) ?
C58 C49 C50 C51 . . . . 2.7(5) ?
C49 C50 C51 C52 . . . . -1.7(5) ?
C50 C51 C52 C53 . . . . 178.3(3) ?
C50 C51 C52 C57 . . . . -1.4(5) ?
C51 C52 C53 C54 . . . . 178.1(3) ?
C51 C52 C57 C56 . . . . -176.6(3) ?
C51 C52 C57 C58 . . . . 3.4(4) ?
C53 C52 C57 C56 . . . . 3.8(4) ?
C53 C52 C57 C58 . . . . -176.2(3) ?
C57 C52 C53 C54 . . . . -2.3(5) ?
C52 C53 C54 O9 . . . . 179.8(3) ?
C52 C53 C54 C55 . . . . -1.6(5) ?
O9 C54 C55 O10 . . . . 1.9(4) ?
O9 C54 C55 C56 . . . . -177.3(3) ?
C53 C54 C55 O10 . . . . -176.9(3) ?
C53 C54 C55 C56 . . . . 3.9(5) ?
O10 C55 C56 C57 . . . . 178.5(3) ?
C54 C55 C56 C57 . . . . -2.4(5) ?
C55 C56 C57 C52 . . . . -1.5(4) ?
C55 C56 C57 C58 . . . . 178.5(3) ?
C52 C57 C58 C49 . . . . -2.6(4) ?
C56 C57 C58 C49 . . . . 177.5(3) ?
